data_4345508
loop_
_publ_author_name
'Li, Zhi'
'Pierri, Agustin E.'
'Huang, Po-Ju'
'Wu, Guang'
'Iretskii, Alexei V.'
'Ford, Peter C.'

_publ_section_title
;
 Dinuclear PhotoCORMs: Dioxygen-Assisted Carbon Monoxide Uncaging from
 Long-Wavelength-Absorbing Metal--Metal-Bonded Carbonyl Complexes
;
_journal_name_full 'Inorganic Chemistry'
_journal_paper_doi 10.1021/acs.inorgchem.6b03138
_journal_year 2017
_chemical_formula_sum 'C18 H8 Mn N2 O8 Re'
_chemical_formula_weight 621.40
_chemical_name_systematic
;
 ?
;
_space_group_crystal_system orthorhombic
_space_group_IT_number 19
_space_group_name_Hall 'P 2ac 2ab'
_space_group_name_H-M_alt 'P 21 21 21'
_symmetry_space_group_name_Hall 'P 2ac 2ab'
_symmetry_space_group_name_H-M 'P 21 21 21'
_atom_sites_solution_hydrogens geom
_audit_creation_method SHELXL-2014
_cell_angle_alpha 90
_cell_angle_beta 90
_cell_angle_gamma 90
_cell_formula_units_Z 12
_cell_length_a 9.0583(5)
_cell_length_b 13.8780(8)
_cell_length_c 45.661(3)
_cell_measurement_reflns_used 320
_cell_measurement_temperature 100(2)
_cell_measurement_theta_max 29.5
_cell_measurement_theta_min 4.2
_cell_volume 5740.1(6)
_computing_structure_refinement 'SHELXL-2014 (Sheldrick, 2014)'
_diffrn_ambient_temperature 100(2)
_diffrn_measured_fraction_theta_full 0.994
_diffrn_measured_fraction_theta_max 0.993
_diffrn_measurement_device_type 'Bruke Kappa Apex II'
_diffrn_measurement_method 'Omega scan'
_diffrn_radiation_type MoK\a
_diffrn_radiation_wavelength 0.71073
_diffrn_reflns_av_R_equivalents 0.1055
_diffrn_reflns_av_unetI/netI 0.1430
_diffrn_reflns_Laue_measured_fraction_full 0.994
_diffrn_reflns_Laue_measured_fraction_max 0.993
_diffrn_reflns_limit_h_max 11
_diffrn_reflns_limit_h_min -11
_diffrn_reflns_limit_k_max 15
_diffrn_reflns_limit_k_min -17
_diffrn_reflns_limit_l_max 56
_diffrn_reflns_limit_l_min -57
_diffrn_reflns_number 28567
_diffrn_reflns_point_group_measured_fraction_full 0.992
_diffrn_reflns_point_group_measured_fraction_max 0.988
_diffrn_reflns_theta_full 25.242
_diffrn_reflns_theta_max 26.821
_diffrn_reflns_theta_min 0.892
_exptl_absorpt_coefficient_mu 7.031
_exptl_absorpt_correction_T_max 0.7454
_exptl_absorpt_correction_T_min 0.4707
_exptl_absorpt_correction_type multi-scan
_exptl_absorpt_process_details sadabs
_exptl_crystal_colour red
_exptl_crystal_density_diffrn 2.157
_exptl_crystal_description block
_exptl_crystal_F_000 3528
_exptl_crystal_size_max 0.200
_exptl_crystal_size_mid 0.100
_exptl_crystal_size_min 0.050
_refine_diff_density_max 3.404
_refine_diff_density_min -2.671
_refine_diff_density_rms 0.276
_refine_ls_abs_structure_details
;
 Flack x determined using 3080 quotients [(I+)-(I-)]/[(I+)+(I-)]
 (Parsons, Flack and Wagner, Acta Cryst. B69 (2013) 249-259).
;
_refine_ls_abs_structure_Flack -0.012(13)
_refine_ls_extinction_coef 0.00021(4)
_refine_ls_extinction_expression Fc^*^=kFc[1+0.001xFc^2^\l^3^/sin(2\q)]^-1/4^
_refine_ls_extinction_method SHELXL
_refine_ls_goodness_of_fit_ref 0.933
_refine_ls_hydrogen_treatment constr
_refine_ls_matrix_type full
_refine_ls_number_parameters 668
_refine_ls_number_reflns 12147
_refine_ls_number_restraints 0
_refine_ls_restrained_S_all 0.933
_refine_ls_R_factor_all 0.0795
_refine_ls_R_factor_gt 0.0531
_refine_ls_shift/su_max 0.002
_refine_ls_shift/su_mean 0.000
_refine_ls_structure_factor_coef Fsqd
_refine_ls_weighting_details 'w=1/[\s^2^(Fo^2^)+(0.0403P)^2^] where P=(Fo^2^+2Fc^2^)/3'
_refine_ls_weighting_scheme calc
_refine_ls_wR_factor_gt 0.1118
_refine_ls_wR_factor_ref 0.1242
_reflns_Friedel_coverage 0.780
_reflns_Friedel_fraction_full 0.989
_reflns_Friedel_fraction_max 0.981
_reflns_number_gt 8930
_reflns_number_total 12147
_reflns_threshold_expression 'I > 2\s(I)'
_cod_data_source_file ic6b03138_si_003.cif
_cod_data_source_block new_0m
_cod_original_cell_volume 5740.0(6)
_cod_database_code 4345508
_shelx_space_group_comment
;
The symmetry employed for this shelxl refinement is uniquely defined
by the following loop, which should always be used as a source of
symmetry information in preference to the above space-group names.
They are only intended as comments.
;
_shelx_estimated_absorpt_t_min 0.334
_shelx_estimated_absorpt_t_max 0.720
_shelxl_version_number 2014-3

loop_
_space_group_symop_operation_xyz
'x, y, z'
'-x+1/2, -y, z+1/2'
'-x, y+1/2, -z+1/2'
'x+1/2, -y+1/2, -z'

loop_
_atom_site_label
_atom_site_type_symbol
_atom_site_fract_x
_atom_site_fract_y
_atom_site_fract_z
_atom_site_U_iso_or_equiv
_atom_site_adp_type
_atom_site_occupancy
_atom_site_site_symmetry_order
_atom_site_calc_flag
_atom_site_refinement_flags_posn
_atom_site_refinement_flags_adp
C1 C 0.403(3) 0.6478(15) 0.7645(5) 0.022(3) Uani 1 1 d . .
C2 C 0.122(3) 0.6631(15) 0.7908(4) 0.022(3) Uani 1 1 d . .
C3 C 0.305(2) 0.8360(15) 0.7768(4) 0.019(3) Uani 1 1 d . .
C4 C 0.250(2) 0.7626(15) 0.8353(5) 0.022(3) Uani 1 1 d . .
C5 C 0.534(3) 0.7445(13) 0.8133(4) 0.019(5) Uani 1 1 d . .
C6 C 0.437(2) 0.6007(14) 0.8559(5) 0.021(3) Uani 1 1 d . .
C7 C 0.428(2) 0.4217(15) 0.8476(4) 0.019(3) Uani 1 1 d . .
C8 C 0.541(2) 0.5288(14) 0.8092(5) 0.021(3) Uani 1 1 d . .
C9 C 0.106(2) 0.5647(14) 0.8691(4) 0.022(3) Uani 1 1 d . .
H9 H 0.1749 0.5991 0.8807 0.026 Uiso 1 1 calc R U
C10 C -0.035(2) 0.5585(15) 0.8790(5) 0.024(5) Uani 1 1 d . .
H10 H -0.0626 0.5879 0.8970 0.029 Uiso 1 1 calc R U
C11 C -0.139(3) 0.5074(15) 0.8621(5) 0.027(5) Uani 1 1 d . .
H11 H -0.2389 0.5036 0.8680 0.033 Uiso 1 1 calc R U
C12 C -0.093(2) 0.4636(14) 0.8370(4) 0.019(4) Uani 1 1 d . .
H12 H -0.1596 0.4267 0.8256 0.022 Uiso 1 1 calc R U
C13 C 0.056(2) 0.4736(14) 0.8281(5) 0.0211(19) Uani 1 1 d . .
C14 C 0.110(2) 0.4346(15) 0.8009(5) 0.0211(19) Uani 1 1 d . .
C15 C 0.027(3) 0.3835(16) 0.7807(5) 0.027(5) Uani 1 1 d . .
H15 H -0.0745 0.3720 0.7845 0.032 Uiso 1 1 calc R U
C16 C 0.088(3) 0.3495(15) 0.7556(5) 0.028(6) Uani 1 1 d . .
H16 H 0.0302 0.3175 0.7412 0.033 Uiso 1 1 calc R U
C17 C 0.241(3) 0.3643(16) 0.7521(5) 0.030(6) Uani 1 1 d . .
H17 H 0.2897 0.3395 0.7353 0.036 Uiso 1 1 calc R U
C18 C 0.317(3) 0.4135(13) 0.7724(4) 0.022(3) Uani 1 1 d . .
H18 H 0.4199 0.4221 0.7694 0.026 Uiso 1 1 calc R U
C19 C 0.611(3) -0.0881(14) 0.8697(5) 0.0211(19) Uani 1 1 d . .
C20 C 0.882(3) -0.1007(14) 0.8392(5) 0.0211(19) Uani 1 1 d . .
C21 C 0.876(2) -0.1611(15) 0.8983(4) 0.019(3) Uani 1 1 d . .
C22 C 1.026(2) 0.0125(14) 0.8773(5) 0.0211(19) Uani 1 1 d . .
C23 C 0.763(2) 0.0301(14) 0.9097(5) 0.0211(19) Uani 1 1 d . .
C24 C 0.666(2) 0.0406(13) 0.8183(4) 0.017(4) Uani 1 1 d . .
C25 C 0.589(2) 0.1314(14) 0.8617(5) 0.020(5) Uani 1 1 d . .
C26 C 0.680(3) 0.2240(15) 0.8173(4) 0.022(4) Uani 1 1 d . .
C27 C 0.823(2) 0.2619(13) 0.8919(4) 0.017(4) Uani 1 1 d . .
H27 H 0.7224 0.2549 0.8971 0.021 Uiso 1 1 calc R U
C28 C 0.911(3) 0.3162(15) 0.9091(5) 0.031(6) Uani 1 1 d . .
H28 H 0.8721 0.3476 0.9259 0.037 Uiso 1 1 calc R U
C29 C 1.065(2) 0.3260(14) 0.9019(5) 0.023(5) Uani 1 1 d . .
H29 H 1.1303 0.3605 0.9142 0.028 Uiso 1 1 calc R U
C30 C 1.113(2) 0.2835(13) 0.8764(5) 0.020(4) Uani 1 1 d . .
H30 H 1.2126 0.2915 0.8703 0.025 Uiso 1 1 calc R U
C31 C 1.015(2) 0.2282(14) 0.8592(5) 0.017(2) Uani 1 1 d . .
C32 C 1.060(2) 0.1826(14) 0.8324(5) 0.017(2) Uani 1 1 d . .
C33 C 1.202(2) 0.1894(15) 0.8196(5) 0.023(5) Uani 1 1 d . .
H33 H 1.2773 0.2268 0.8286 0.028 Uiso 1 1 calc R U
C34 C 1.229(3) 0.1419(17) 0.7943(6) 0.037(7) Uani 1 1 d . .
H34 H 1.3257 0.1429 0.7861 0.044 Uiso 1 1 calc R U
C35 C 1.116(3) 0.0913(16) 0.7799(5) 0.031(6) Uani 1 1 d . .
H35 H 1.1322 0.0607 0.7616 0.037 Uiso 1 1 calc R U
C36 C 0.979(3) 0.0880(16) 0.7938(5) 0.026(5) Uani 1 1 d . .
H36 H 0.9012 0.0542 0.7844 0.031 Uiso 1 1 calc R U
C37 C 0.179(3) 0.3965(13) 0.9960(5) 0.022(5) Uani 1 1 d . .
C38 C 0.388(2) 0.5428(14) 1.0138(5) 0.020(2) Uani 1 1 d . .
C39 C 0.334(2) 0.5265(14) 0.9540(5) 0.020(2) Uani 1 1 d . .
C40 C 0.410(2) 0.3265(15) 0.9566(5) 0.020(2) Uani 1 1 d . .
C41 C 0.479(2) 0.3567(14) 1.0165(5) 0.017(4) Uani 1 1 d . .
C42 C 0.632(2) 0.4824(12) 0.9371(4) 0.014(3) Uani 1 1 d . .
C43 C 0.876(3) 0.5254(13) 0.9613(4) 0.019(4) Uani 1 1 d . .
C44 C 0.726(2) 0.3784(13) 0.9774(4) 0.014(3) Uani 1 1 d . .
C45 C 0.600(2) 0.7011(15) 0.9508(5) 0.020(3) Uani 1 1 d . .
H45 H 0.5940 0.6710 0.9321 0.024 Uiso 1 1 calc R U
C46 C 0.573(2) 0.7966(15) 0.9525(5) 0.020(3) Uani 1 1 d . .
H46 H 0.5544 0.8330 0.9353 0.025 Uiso 1 1 calc R U
C47 C 0.572(2) 0.8413(16) 0.9801(5) 0.023(4) Uani 1 1 d . .
H47 H 0.5467 0.9074 0.9819 0.028 Uiso 1 1 calc R U
C48 C 0.608(2) 0.7886(14) 1.0045(5) 0.023(5) Uani 1 1 d . .
H48 H 0.6085 0.8180 1.0233 0.027 Uiso 1 1 calc R U
C49 C 0.645(2) 0.6893(14) 1.0014(4) 0.017(2) Uani 1 1 d . .
C50 C 0.698(2) 0.6310(14) 1.0257(4) 0.017(2) Uani 1 1 d . .
C51 C 0.713(2) 0.6577(15) 1.0547(5) 0.023(5) Uani 1 1 d . .
H51 H 0.6847 0.7209 1.0603 0.027 Uiso 1 1 calc R U
C52 C 0.768(2) 0.5970(15) 1.0754(5) 0.023(4) Uani 1 1 d . .
H52 H 0.7808 0.6168 1.0951 0.028 Uiso 1 1 calc R U
C53 C 0.804(2) 0.5031(15) 1.0660(4) 0.020(3) Uani 1 1 d . .
H53 H 0.8442 0.4583 1.0796 0.025 Uiso 1 1 calc R U
C54 C 0.782(2) 0.4765(16) 1.0382(4) 0.020(3) Uani 1 1 d . .
H54 H 0.8066 0.4123 1.0327 0.024 Uiso 1 1 calc R U
Mn1 Mn 0.3653(3) 0.52565(19) 0.82879(6) 0.0143(7) Uani 1 1 d . .
Mn2 Mn 0.7524(4) 0.1304(2) 0.84061(7) 0.0155(7) Uani 1 1 d . .
Mn3 Mn 0.6915(3) 0.50503(19) 0.97416(6) 0.0127(6) Uani 1 1 d . .
N1 N 0.1535(17) 0.5254(10) 0.8440(4) 0.015(2) Uani 1 1 d . .
N2 N 0.2567(18) 0.4516(12) 0.7968(4) 0.019(4) Uani 1 1 d . .
N3 N 0.8741(18) 0.2162(11) 0.8669(4) 0.018(4) Uani 1 1 d . .
N4 N 0.951(2) 0.1302(12) 0.8198(4) 0.020(4) Uani 1 1 d . .
N5 N 0.6370(17) 0.6452(10) 0.9744(4) 0.015(2) Uani 1 1 d . .
N6 N 0.7276(16) 0.5365(10) 1.0172(4) 0.015(2) Uani 1 1 d . .
O1 O 0.4456(19) 0.6085(11) 0.7443(4) 0.032(4) Uani 1 1 d . .
O2 O 0.0128(17) 0.6338(11) 0.7859(4) 0.032(4) Uani 1 1 d . .
O3 O 0.2966(18) 0.9069(10) 0.7640(4) 0.032(4) Uani 1 1 d . .
O4 O 0.1952(16) 0.7897(11) 0.8581(3) 0.027(3) Uani 1 1 d . .
O5 O 0.6515(18) 0.7534(10) 0.8196(4) 0.030(4) Uani 1 1 d . .
O6 O 0.4920(17) 0.6472(10) 0.8750(4) 0.029(4) Uani 1 1 d . .
O7 O 0.4730(17) 0.3548(10) 0.8604(4) 0.025(4) Uani 1 1 d . .
O8 O 0.6475(16) 0.5296(10) 0.7973(4) 0.030(4) Uani 1 1 d . .
O9 O 0.4925(19) -0.1082(12) 0.8664(4) 0.034(4) Uani 1 1 d . .
O10 O 0.9291(16) -0.1308(11) 0.8162(3) 0.024(3) Uani 1 1 d . .
O11 O 0.9108(16) -0.2295(9) 0.9115(3) 0.021(3) Uani 1 1 d . .
O12 O 1.1374(16) 0.0443(10) 0.8767(4) 0.031(4) Uani 1 1 d . .
O13 O 0.7248(17) 0.0755(11) 0.9301(3) 0.028(4) Uani 1 1 d . .
O14 O 0.4789(16) 0.1329(10) 0.8757(4) 0.025(2) Uani 1 1 d . .
O15 O 0.6304(17) 0.2815(11) 0.8017(4) 0.031(4) Uani 1 1 d . .
O16 O 0.6017(17) -0.0187(10) 0.8049(3) 0.027(4) Uani 1 1 d . .
O17 O 0.0656(18) 0.3792(11) 1.0018(4) 0.029(4) Uani 1 1 d . .
O18 O 0.3887(16) 0.6007(10) 1.0320(3) 0.023(3) Uani 1 1 d . .
O19 O 0.3057(16) 0.5822(10) 0.9357(3) 0.023(3) Uani 1 1 d . .
O20 O 0.4283(18) 0.2657(12) 0.9405(4) 0.038(5) Uani 1 1 d . .
O21 O 0.5356(16) 0.3145(10) 1.0363(3) 0.023(3) Uani 1 1 d . .
O22 O 0.6009(16) 0.4678(10) 0.9128(3) 0.022(3) Uani 1 1 d . .
O23 O 0.9938(16) 0.5334(10) 0.9517(4) 0.025(2) Uani 1 1 d . .
O24 O 0.7534(16) 0.2977(10) 0.9785(3) 0.025(2) Uani 1 1 d . .
Re1 Re 0.32524(10) 0.71823(5) 0.79897(2) 0.01557(19) Uani 1 1 d . .
Re2 Re 0.82318(10) -0.04823(5) 0.87658(2) 0.01568(19) Uani 1 1 d . .
Re3 Re 0.38361(9) 0.43475(5) 0.98581(2) 0.01395(18) Uani 1 1 d . .

loop_
_atom_site_aniso_label
_atom_site_aniso_U_11
_atom_site_aniso_U_22
_atom_site_aniso_U_33
_atom_site_aniso_U_23
_atom_site_aniso_U_13
_atom_site_aniso_U_12
C1 0.024(7) 0.022(6) 0.020(7) 0.007(5) -0.008(6) -0.004(5)
C2 0.024(7) 0.022(6) 0.020(7) 0.007(5) -0.008(6) -0.004(5)
C3 0.010(6) 0.030(7) 0.016(6) -0.009(5) 0.001(5) -0.007(5)
C4 0.024(7) 0.022(6) 0.020(7) 0.007(5) -0.008(6) -0.004(5)
C5 0.036(14) 0.013(10) 0.009(11) -0.006(7) 0.004(10) 0.004(9)
C6 0.016(8) 0.016(7) 0.031(9) 0.003(6) -0.002(7) -0.001(6)
C7 0.010(6) 0.030(7) 0.016(6) -0.009(5) 0.001(5) -0.007(5)
C8 0.016(8) 0.016(7) 0.031(9) 0.003(6) -0.002(7) -0.001(6)
C9 0.029(9) 0.019(7) 0.017(8) -0.004(5) 0.001(7) -0.001(7)
C10 0.035(13) 0.019(10) 0.018(11) 0.006(9) 0.008(10) 0.015(10)
C11 0.026(14) 0.024(11) 0.032(13) 0.003(9) -0.011(11) -0.002(9)
C12 0.020(11) 0.024(11) 0.012(10) 0.007(8) 0.000(9) -0.006(9)
C13 0.020(4) 0.018(4) 0.026(5) 0.004(3) -0.005(4) -0.007(4)
C14 0.020(4) 0.018(4) 0.026(5) 0.004(3) -0.005(4) -0.007(4)
C15 0.030(14) 0.039(14) 0.011(12) 0.011(9) -0.013(10) -0.007(11)
C16 0.043(16) 0.023(12) 0.017(12) -0.010(8) 0.004(11) -0.008(10)
C17 0.034(14) 0.021(12) 0.035(15) 0.003(9) 0.013(12) 0.015(10)
C18 0.029(9) 0.019(7) 0.017(8) -0.004(5) 0.001(7) -0.001(7)
C19 0.020(4) 0.018(4) 0.026(5) 0.004(3) -0.005(4) -0.007(4)
C20 0.020(4) 0.018(4) 0.026(5) 0.004(3) -0.005(4) -0.007(4)
C21 0.010(6) 0.030(7) 0.016(6) -0.009(5) 0.001(5) -0.007(5)
C22 0.020(4) 0.018(4) 0.026(5) 0.004(3) -0.005(4) -0.007(4)
C23 0.020(4) 0.018(4) 0.026(5) 0.004(3) -0.005(4) -0.007(4)
C24 0.022(11) 0.012(9) 0.016(10) 0.006(7) 0.001(10) 0.008(9)
C25 0.022(13) 0.014(10) 0.025(12) -0.001(8) 0.001(10) 0.007(8)
C26 0.017(10) 0.024(10) 0.025(12) -0.004(9) 0.002(11) -0.002(10)
C27 0.010(9) 0.023(10) 0.019(11) -0.005(8) 0.008(10) 0.005(9)
C28 0.053(17) 0.018(11) 0.022(13) 0.006(9) -0.008(12) 0.018(11)
C29 0.008(10) 0.008(9) 0.053(16) -0.001(9) -0.003(10) -0.001(8)
C30 0.015(10) 0.019(10) 0.027(12) 0.010(9) -0.005(10) -0.008(9)
C31 0.009(5) 0.020(5) 0.021(6) 0.000(4) 0.002(4) -0.002(4)
C32 0.009(5) 0.020(5) 0.021(6) 0.000(4) 0.002(4) -0.002(4)
C33 0.007(11) 0.027(11) 0.036(14) 0.013(9) 0.002(10) 0.005(8)
C34 0.041(16) 0.034(14) 0.035(16) 0.024(11) 0.022(13) 0.015(12)
C35 0.036(14) 0.029(12) 0.028(13) -0.001(9) 0.010(12) 0.013(11)
C36 0.025(12) 0.038(13) 0.014(12) 0.004(9) 0.008(10) 0.006(10)
C37 0.021(12) 0.013(9) 0.031(13) 0.002(7) 0.014(11) 0.004(10)
C38 0.007(6) 0.027(6) 0.024(6) 0.003(5) 0.003(6) 0.001(5)
C39 0.007(6) 0.027(6) 0.024(6) 0.003(5) 0.003(6) 0.001(5)
C40 0.007(6) 0.027(6) 0.024(6) 0.003(5) 0.003(6) 0.001(5)
C41 0.012(10) 0.023(10) 0.017(11) 0.005(9) 0.010(9) 0.002(8)
C42 0.012(7) 0.010(6) 0.020(8) -0.001(5) 0.011(6) 0.003(5)
C43 0.024(12) 0.020(10) 0.013(10) -0.001(7) 0.004(10) 0.007(9)
C44 0.012(7) 0.010(6) 0.020(8) -0.001(5) 0.011(6) 0.003(5)
C45 0.008(7) 0.033(8) 0.019(8) 0.005(6) 0.002(6) -0.007(6)
C46 0.011(8) 0.032(8) 0.019(8) 0.004(6) -0.006(6) -0.006(6)
C47 0.007(7) 0.029(8) 0.033(10) 0.004(6) 0.000(7) 0.001(6)
C48 0.011(10) 0.016(10) 0.041(14) -0.004(8) -0.005(10) -0.001(9)
C49 0.009(5) 0.020(5) 0.021(6) 0.000(4) 0.002(4) -0.002(4)
C50 0.009(5) 0.020(5) 0.021(6) 0.000(4) 0.002(4) -0.002(4)
C51 0.012(12) 0.025(11) 0.032(13) -0.010(9) 0.013(10) -0.002(8)
C52 0.007(7) 0.029(8) 0.033(10) 0.004(6) 0.000(7) 0.001(6)
C53 0.011(8) 0.032(8) 0.019(8) 0.004(6) -0.006(6) -0.006(6)
C54 0.008(7) 0.033(8) 0.019(8) 0.005(6) 0.002(6) -0.007(6)
Mn1 0.0136(17) 0.0123(14) 0.0171(16) 0.0001(10) 0.0002(13) 0.0006(11)
Mn2 0.0175(16) 0.0121(15) 0.0170(17) -0.0001(11) 0.0003(14) 0.0004(12)
Mn3 0.0102(15) 0.0125(13) 0.0153(15) 0.0008(10) 0.0005(13) 0.0012(12)
N1 0.006(5) 0.010(4) 0.027(6) -0.001(4) -0.001(4) -0.001(3)
N2 0.017(9) 0.022(9) 0.019(9) -0.002(7) -0.003(8) -0.001(7)
N3 0.017(9) 0.010(7) 0.026(10) 0.001(6) 0.007(8) -0.004(7)
N4 0.024(10) 0.016(9) 0.020(10) 0.003(7) -0.004(8) 0.010(7)
N5 0.006(5) 0.010(4) 0.027(6) -0.001(4) -0.001(4) -0.001(3)
N6 0.006(5) 0.010(4) 0.027(6) -0.001(4) -0.001(4) -0.001(3)
O1 0.048(11) 0.024(8) 0.025(10) -0.014(7) 0.006(8) 0.003(7)
O2 0.022(9) 0.020(8) 0.053(12) 0.011(7) -0.014(8) -0.001(7)
O3 0.034(10) 0.020(8) 0.042(10) 0.016(7) 0.008(8) 0.005(7)
O4 0.017(8) 0.034(8) 0.030(9) -0.004(7) -0.003(7) -0.005(7)
O5 0.020(10) 0.019(7) 0.050(11) -0.002(6) 0.002(8) -0.007(6)
O6 0.030(9) 0.023(8) 0.033(10) 0.000(7) -0.011(8) 0.002(7)
O7 0.024(9) 0.013(7) 0.039(10) 0.006(6) -0.001(7) -0.001(6)
O8 0.017(9) 0.029(8) 0.045(10) 0.008(7) 0.006(8) 0.009(6)
O9 0.031(10) 0.030(9) 0.042(11) 0.001(7) 0.001(8) -0.012(8)
O10 0.024(9) 0.033(9) 0.016(8) -0.002(6) 0.004(7) 0.002(7)
O11 0.025(9) 0.013(7) 0.024(8) -0.002(5) -0.001(7) 0.001(6)
O12 0.021(9) 0.027(8) 0.045(10) 0.020(7) -0.008(8) -0.004(7)
O13 0.033(9) 0.028(8) 0.023(9) -0.001(6) 0.002(7) 0.003(7)
O14 0.015(4) 0.023(5) 0.039(6) 0.003(4) 0.006(4) 0.008(4)
O15 0.027(9) 0.029(8) 0.036(9) 0.007(7) -0.001(8) 0.001(7)
O16 0.028(9) 0.028(8) 0.026(9) -0.009(6) -0.005(8) -0.006(7)
O17 0.023(9) 0.024(8) 0.040(10) 0.006(7) 0.008(8) -0.011(7)
O18 0.010(7) 0.023(7) 0.036(9) -0.015(6) 0.002(7) -0.004(6)
O19 0.015(8) 0.024(8) 0.031(8) 0.009(6) 0.012(7) -0.004(6)
O20 0.032(10) 0.028(9) 0.054(12) -0.024(8) 0.003(9) 0.005(7)
O21 0.012(7) 0.026(8) 0.031(9) 0.004(6) -0.002(7) -0.003(6)
O22 0.018(8) 0.031(8) 0.018(8) 0.000(6) -0.002(7) 0.000(6)
O23 0.015(4) 0.023(5) 0.039(6) 0.003(4) 0.006(4) 0.008(4)
O24 0.015(4) 0.023(5) 0.039(6) 0.003(4) 0.006(4) 0.008(4)
Re1 0.0167(4) 0.0128(4) 0.0172(4) 0.0004(3) 0.0001(4) 0.0000(3)
Re2 0.0170(4) 0.0131(4) 0.0170(4) 0.0006(3) -0.0021(4) -0.0006(3)
Re3 0.0097(4) 0.0130(4) 0.0191(4) 0.0007(3) 0.0005(3) -0.0008(3)

loop_
_atom_type_symbol
_atom_type_description
_atom_type_scat_dispersion_real
_atom_type_scat_dispersion_imag
_atom_type_scat_source
C C 0.0033 0.0016 'International Tables Vol C Tables 4.2.6.8 and 6.1.1.4'
N N 0.0061 0.0033 'International Tables Vol C Tables 4.2.6.8 and 6.1.1.4'
O O 0.0106 0.0060 'International Tables Vol C Tables 4.2.6.8 and 6.1.1.4'
Mn Mn 0.3368 0.7283 'International Tables Vol C Tables 4.2.6.8 and 6.1.1.4'
Re Re -1.0185 7.2310 'International Tables Vol C Tables 4.2.6.8 and 6.1.1.4'
H H 0.0000 0.0000 'International Tables Vol C Tables 4.2.6.8 and 6.1.1.4'

loop_
_geom_angle_atom_site_label_1
_geom_angle_atom_site_label_2
_geom_angle_atom_site_label_3
_geom_angle
O1 C1 Re1 178(2)
O2 C2 Re1 178.7(19)
O3 C3 Re1 178(2)
O4 C4 Re1 176.8(18)
O5 C5 Re1 174.7(18)
O6 C6 Mn1 175.7(18)
O7 C7 Mn1 177.8(19)
O8 C8 Mn1 179(2)
N1 C9 C10 124(2)
N1 C9 H9 117.8
C10 C9 H9 117.8
C9 C10 C11 118(2)
C9 C10 H10 120.8
C11 C10 H10 120.8
C12 C11 C10 119(2)
C12 C11 H11 120.6
C10 C11 H11 120.6
C11 C12 C13 119(2)
C11 C12 H12 120.4
C13 C12 H12 120.4
N1 C13 C12 121(2)
N1 C13 C14 116.2(19)
C12 C13 C14 122.3(19)
N2 C14 C15 122(2)
N2 C14 C13 112.6(18)
C15 C14 C13 125(2)
C16 C15 C14 121(2)
C16 C15 H15 119.4
C14 C15 H15 119.4
C15 C16 C17 116(2)
C15 C16 H16 121.8
C17 C16 H16 121.8
C18 C17 C16 120(2)
C18 C17 H17 120.0
C16 C17 H17 120.0
C17 C18 N2 124(2)
C17 C18 H18 117.9
N2 C18 H18 117.9
O9 C19 Re2 178(2)
O10 C20 Re2 175.4(19)
O11 C21 Re2 178.8(19)
O12 C22 Re2 177(2)
O13 C23 Re2 178.2(18)
O16 C24 Mn2 175.3(19)
O14 C25 Mn2 179(2)
O15 C26 Mn2 177.6(19)
C28 C27 N3 123(2)
C28 C27 H27 118.7
N3 C27 H27 118.7
C27 C28 C29 119(2)
C27 C28 H28 120.3
C29 C28 H28 120.3
C30 C29 C28 118(2)
C30 C29 H29 121.2
C28 C29 H29 121.2
C29 C30 C31 120(2)
C29 C30 H30 119.9
C31 C30 H30 119.9
N3 C31 C30 121.4(19)
N3 C31 C32 116.2(18)
C30 C31 C32 122.4(19)
N4 C32 C33 121(2)
N4 C32 C31 113.0(18)
C33 C32 C31 125.6(19)
C34 C33 C32 119(2)
C34 C33 H33 120.4
C32 C33 H33 120.4
C33 C34 C35 121(2)
C33 C34 H34 119.7
C35 C34 H34 119.7
C36 C35 C34 117(2)
C36 C35 H35 121.6
C34 C35 H35 121.6
N4 C36 C35 124(2)
N4 C36 H36 118.1
C35 C36 H36 118.1
O17 C37 Re3 177.2(19)
O18 C38 Re3 174.3(18)
O19 C39 Re3 178.4(19)
O20 C40 Re3 178.1(19)
O21 C41 Re3 175.7(18)
O22 C42 Mn3 176.7(18)
O23 C43 Mn3 175.4(18)
O24 C44 Mn3 176.7(18)
C46 C45 N5 123.7(19)
C46 C45 H45 118.2
N5 C45 H45 118.2
C45 C46 C47 119.1(19)
C45 C46 H46 120.5
C47 C46 H46 120.5
C48 C47 C46 119(2)
C48 C47 H47 120.3
C46 C47 H47 120.3
C47 C48 C49 119(2)
C47 C48 H48 120.3
C49 C48 H48 120.3
N5 C49 C48 120.5(18)
N5 C49 C50 116.9(16)
C48 C49 C50 122.6(18)
C51 C50 N6 120.1(18)
C51 C50 C49 128.0(19)
N6 C50 C49 111.8(17)
C52 C51 C50 122(2)
C52 C51 H51 118.8
C50 C51 H51 118.8
C51 C52 C53 117(2)
C51 C52 H52 121.7
C53 C52 H52 121.7
C54 C53 C52 121(2)
C54 C53 H53 119.7
C52 C53 H53 119.7
C53 C54 N6 124(2)
C53 C54 H54 118.2
N6 C54 H54 118.2
C6 Mn1 C7 91.3(9)
C6 Mn1 C8 90.4(10)
C7 Mn1 C8 88.7(9)
C6 Mn1 N2 171.7(9)
C7 Mn1 N2 95.2(8)
C8 Mn1 N2 94.7(8)
C6 Mn1 N1 96.3(9)
C7 Mn1 N1 97.8(8)
C8 Mn1 N1 170.5(8)
N2 Mn1 N1 77.9(7)
C6 Mn1 Re1 80.5(7)
C7 Mn1 Re1 167.6(6)
C8 Mn1 Re1 82.1(6)
N2 Mn1 Re1 93.8(5)
N1 Mn1 Re1 92.4(4)
C25 Mn2 C24 87.2(10)
C25 Mn2 C26 90.6(10)
C24 Mn2 C26 90.3(9)
C25 Mn2 N3 97.4(8)
C24 Mn2 N3 171.0(8)
C26 Mn2 N3 97.3(8)
C25 Mn2 N4 174.8(9)
C24 Mn2 N4 96.7(8)
C26 Mn2 N4 92.8(8)
N3 Mn2 N4 78.3(7)
C25 Mn2 Re2 83.6(7)
C24 Mn2 Re2 80.3(6)
C26 Mn2 Re2 169.2(7)
N3 Mn2 Re2 92.5(5)
N4 Mn2 Re2 93.7(5)
C44 Mn3 C43 91.1(9)
C44 Mn3 C42 87.6(9)
C43 Mn3 C42 89.9(9)
C44 Mn3 N5 173.4(8)
C43 Mn3 N5 94.5(8)
C42 Mn3 N5 95.8(7)
C44 Mn3 N6 95.9(8)
C43 Mn3 N6 97.6(8)
C42 Mn3 N6 171.6(8)
N5 Mn3 N6 80.0(6)
C44 Mn3 Re3 80.1(6)
C43 Mn3 Re3 167.1(6)
C42 Mn3 Re3 80.4(6)
N5 Mn3 Re3 94.9(5)
N6 Mn3 Re3 92.7(4)
C9 N1 C13 117.7(18)
C9 N1 Mn1 126.5(14)
C13 N1 Mn1 115.5(14)
C18 N2 C14 116.0(19)
C18 N2 Mn1 126.4(15)
C14 N2 Mn1 117.5(14)
C31 N3 C27 118.6(18)
C31 N3 Mn2 116.0(13)
C27 N3 Mn2 125.4(14)
C36 N4 C32 117.9(19)
C36 N4 Mn2 125.4(16)
C32 N4 Mn2 116.5(14)
C45 N5 C49 117.7(16)
C45 N5 Mn3 127.1(14)
C49 N5 Mn3 115.1(12)
C54 N6 C50 116.5(18)
C54 N6 Mn3 127.3(13)
C50 N6 Mn3 116.1(13)
C4 Re1 C3 98.7(8)
C4 Re1 C1 169.3(8)
C3 Re1 C1 91.9(8)
C4 Re1 C2 87.5(9)
C3 Re1 C2 98.0(8)
C1 Re1 C2 89.6(9)
C4 Re1 C5 89.7(9)
C3 Re1 C5 95.9(8)
C1 Re1 C5 90.6(9)
C2 Re1 C5 166.1(8)
C4 Re1 Mn1 86.4(6)
C3 Re1 Mn1 175.0(6)
C1 Re1 Mn1 83.0(6)
C2 Re1 Mn1 81.8(6)
C5 Re1 Mn1 84.4(6)
C21 Re2 C20 94.6(8)
C21 Re2 C23 97.2(8)
C20 Re2 C23 167.9(8)
C21 Re2 C22 96.0(9)
C20 Re2 C22 85.4(9)
C23 Re2 C22 90.5(9)
C21 Re2 C19 95.4(8)
C20 Re2 C19 91.4(9)
C23 Re2 C19 90.4(9)
C22 Re2 C19 168.3(8)
C21 Re2 Mn2 177.4(6)
C20 Re2 Mn2 83.6(6)
C23 Re2 Mn2 84.5(6)
C22 Re2 Mn2 82.0(6)
C19 Re2 Mn2 86.5(5)
C38 Re3 C41 87.1(8)
C38 Re3 C37 94.0(8)
C41 Re3 C37 95.5(8)
C38 Re3 C39 89.5(8)
C41 Re3 C39 166.8(9)
C37 Re3 C39 97.5(9)
C38 Re3 C40 172.1(8)
C41 Re3 C40 90.5(8)
C37 Re3 C40 93.8(8)
C39 Re3 C40 91.2(8)
C38 Re3 Mn3 81.4(6)
C41 Re3 Mn3 84.1(6)
C37 Re3 Mn3 175.3(6)
C39 Re3 Mn3 82.8(6)
C40 Re3 Mn3 90.9(6)

loop_
_geom_bond_atom_site_label_1
_geom_bond_atom_site_label_2
_geom_bond_distance
C1 O1 1.14(3)
C1 Re1 1.98(2)
C2 O2 1.09(3)
C2 Re1 2.03(2)
C3 O3 1.15(3)
C3 Re1 1.93(2)
C4 O4 1.21(3)
C4 Re1 1.90(2)
C5 O5 1.11(3)
C5 Re1 2.04(2)
C6 O6 1.20(3)
C6 Mn1 1.74(2)
C7 O7 1.17(3)
C7 Mn1 1.77(2)
C8 O8 1.11(2)
C8 Mn1 1.82(2)
C9 N1 1.34(2)
C9 C10 1.35(3)
C9 H9 0.9500
C10 C11 1.41(3)
C10 H10 0.9500
C11 C12 1.36(3)
C11 H11 0.9500
C12 C13 1.41(3)
C12 H12 0.9500
C13 N1 1.35(3)
C13 C14 1.44(3)
C14 N2 1.36(3)
C14 C15 1.39(3)
C15 C16 1.35(3)
C15 H15 0.9500
C16 C17 1.41(3)
C16 H16 0.9500
C17 C18 1.35(3)
C17 H17 0.9500
C18 N2 1.35(3)
C18 H18 0.9500
C19 O9 1.11(3)
C19 Re2 2.03(2)
C20 O10 1.21(3)
C20 Re2 1.93(2)
C21 O11 1.17(3)
C21 Re2 1.91(2)
C22 O12 1.10(2)
C22 Re2 2.02(2)
C23 O13 1.18(3)
C23 Re2 1.94(2)
C24 O16 1.18(2)
C24 Mn2 1.79(2)
C25 O14 1.19(2)
C25 Mn2 1.76(2)
C26 O15 1.16(3)
C26 Mn2 1.80(2)
C27 C28 1.35(3)
C27 N3 1.38(2)
C27 H27 0.9500
C28 C29 1.43(3)
C28 H28 0.9500
C29 C30 1.38(3)
C29 H29 0.9500
C30 C31 1.41(3)
C30 H30 0.9500
C31 N3 1.34(3)
C31 C32 1.44(3)
C32 N4 1.36(3)
C32 C33 1.41(3)
C33 C34 1.35(3)
C33 H33 0.9500
C34 C35 1.40(4)
C34 H34 0.9500
C35 C36 1.40(3)
C35 H35 0.9500
C36 N4 1.35(3)
C36 H36 0.9500
C37 O17 1.09(3)
C37 Re3 1.98(2)
C38 O18 1.16(2)
C38 Re3 1.97(2)
C39 O19 1.17(2)
C39 Re3 1.98(2)
C40 O20 1.13(3)
C40 Re3 2.02(2)
C41 O21 1.19(2)
C41 Re3 1.97(2)
C42 O22 1.17(2)
C42 Mn3 1.80(2)
C43 O23 1.16(3)
C43 Mn3 1.79(2)
C44 O24 1.15(2)
C44 Mn3 1.791(18)
C45 C46 1.35(3)
C45 N5 1.37(3)
C45 H45 0.9500
C46 C47 1.40(3)
C46 H46 0.9500
C47 C48 1.37(3)
C47 H47 0.9500
C48 C49 1.42(3)
C48 H48 0.9500
C49 N5 1.38(3)
C49 C50 1.46(3)
C50 C51 1.38(3)
C50 N6 1.40(2)
C51 C52 1.36(3)
C51 H51 0.9500
C52 C53 1.41(3)
C52 H52 0.9500
C53 C54 1.34(3)
C53 H53 0.9500
C54 N6 1.36(3)
C54 H54 0.9500
Mn1 N2 2.039(17)
Mn1 N1 2.041(16)
Mn1 Re1 3.021(3)
Mn2 N3 2.019(17)
Mn2 N4 2.034(19)
Mn2 Re2 3.042(3)
Mn3 N5 2.007(15)
Mn3 N6 2.037(17)
Mn3 Re3 3.002(3)

loop_
_geom_torsion_atom_site_label_1
_geom_torsion_atom_site_label_2
_geom_torsion_atom_site_label_3
_geom_torsion_atom_site_label_4
_geom_torsion
N1 C9 C10 C11 0(3)
C9 C10 C11 C12 2(3)
C10 C11 C12 C13 -2(3)
C11 C12 C13 N1 0(3)
C11 C12 C13 C14 -175.8(19)
N1 C13 C14 N2 4(3)
C12 C13 C14 N2 -179.3(19)
N1 C13 C14 C15 -177(2)
C12 C13 C14 C15 -1(3)
N2 C14 C15 C16 -1(3)
C13 C14 C15 C16 -180(2)
C14 C15 C16 C17 3(3)
C15 C16 C17 C18 -3(3)
C16 C17 C18 N2 0(3)
N3 C27 C28 C29 -1(3)
C27 C28 C29 C30 4(3)
C28 C29 C30 C31 -3(3)
C29 C30 C31 N3 1(3)
C29 C30 C31 C32 180.0(19)
N3 C31 C32 N4 -3(3)
C30 C31 C32 N4 177.9(18)
N3 C31 C32 C33 177.1(19)
C30 C31 C32 C33 -2(3)
N4 C32 C33 C34 -1(3)
C31 C32 C33 C34 180(2)
C32 C33 C34 C35 4(3)
C33 C34 C35 C36 -4(3)
C34 C35 C36 N4 0(3)
N5 C45 C46 C47 -4(3)
C45 C46 C47 C48 4(3)
C46 C47 C48 C49 0(3)
C47 C48 C49 N5 -3(3)
C47 C48 C49 C50 174.1(19)
N5 C49 C50 C51 -179(2)
C48 C49 C50 C51 4(3)
N5 C49 C50 N6 -2(2)
C48 C49 C50 N6 -179.4(18)
N6 C50 C51 C52 5(3)
C49 C50 C51 C52 -178.2(19)
C50 C51 C52 C53 -2(3)
C51 C52 C53 C54 -1(3)
C52 C53 C54 N6 1(3)
C10 C9 N1 C13 -2(3)
C10 C9 N1 Mn1 -176.5(15)
C12 C13 N1 C9 2(3)
C14 C13 N1 C9 178.4(18)
C12 C13 N1 Mn1 177.0(15)
C14 C13 N1 Mn1 -7(2)
C17 C18 N2 C14 2(3)
C17 C18 N2 Mn1 179.3(16)
C15 C14 N2 C18 -2(3)
C13 C14 N2 C18 177.2(17)
C15 C14 N2 Mn1 -178.9(16)
C13 C14 N2 Mn1 0(2)
C30 C31 N3 C27 2(3)
C32 C31 N3 C27 -177.3(17)
C30 C31 N3 Mn2 -177.6(15)
C32 C31 N3 Mn2 3(2)
C28 C27 N3 C31 -2(3)
C28 C27 N3 Mn2 178.0(15)
C35 C36 N4 C32 3(3)
C35 C36 N4 Mn2 178.5(16)
C33 C32 N4 C36 -3(3)
C31 C32 N4 C36 176.8(18)
C33 C32 N4 Mn2 -178.6(15)
C31 C32 N4 Mn2 1(2)
C46 C45 N5 C49 1(3)
C46 C45 N5 Mn3 -176.2(15)
C48 C49 N5 C45 3(3)
C50 C49 N5 C45 -174.3(17)
C48 C49 N5 Mn3 -179.6(15)
C50 C49 N5 Mn3 3(2)
C53 C54 N6 C50 2(3)
C53 C54 N6 Mn3 179.4(16)
C51 C50 N6 C54 -5(3)
C49 C50 N6 C54 177.9(16)
C51 C50 N6 Mn3 177.4(15)
C49 C50 N6 Mn3 0(2)
